data_4038237
loop_
_publ_author_name
'Mao, Jialin'
'Hai, Yu'
'Ye, Hebo'
'You, Lei'

_publ_section_title
;
 Adaptive Covalent Networks Enabled by Dual Reactivity: The Evolution of
 Reversible Covalent Bonds, Their Molecular Assemblies, and Guest
 Recognition.
;
_journal_issue 8
_journal_name_full 'The Journal of organic chemistry'
_journal_page_first 5351
_journal_page_last 5361
_journal_paper_doi 10.1021/acs.joc.0c00051
_journal_volume 85
_journal_year 2020
_chemical_formula_moiety 'C19 H20 N2 O4 S4'
_chemical_formula_sum 'C19 H20 N2 O4 S4'
_chemical_formula_weight 468.61
_space_group_crystal_system monoclinic
_space_group_IT_number 14
_space_group_name_Hall '-P 2ybc'
_space_group_name_H-M_alt 'P 1 21/c 1'
_atom_sites_solution_hydrogens geom
_audit_creation_date 2019-09-26
_audit_creation_method
;
Olex2 1.2-beta
(compiled 2018.05.29 svn.r3508 for OlexSys, GUI svn.r5506)
;
_cell_angle_alpha 90
_cell_angle_beta 96.598(2)
_cell_angle_gamma 90
_cell_formula_units_Z 4
_cell_length_a 11.2696(2)
_cell_length_b 11.1966(2)
_cell_length_c 16.4635(3)
_cell_measurement_reflns_used 10464
_cell_measurement_temperature 298.89(10)
_cell_measurement_theta_max 60.4780
_cell_measurement_theta_min 3.4060
_cell_volume 2063.63(6)
_computing_cell_refinement 'CrysAlisPro 1.171.40.59a (Rigaku OD, 2019)'
_computing_data_collection 'CrysAlisPro 1.171.40.59a (Rigaku OD, 2019)'
_computing_data_reduction 'CrysAlisPro 1.171.40.59a (Rigaku OD, 2019)'
_computing_molecular_graphics 'Olex2 (Dolomanov et al., 2009)'
_computing_publication_material 'Olex2 (Dolomanov et al., 2009)'
_computing_structure_refinement 'XL (Sheldrick, 2008)'
_computing_structure_solution 'SHELXT 2018/2 (Sheldrick, 2018)'
_diffrn_ambient_environment air
_diffrn_ambient_temperature 298.89(10)
_diffrn_detector 'Hybrid Pixel Array Detector'
_diffrn_detector_area_resol_mean 10.0000
_diffrn_detector_type HyPix
_diffrn_measured_fraction_theta_full 0.998
_diffrn_measured_fraction_theta_max 0.973
_diffrn_measurement_details
;
List of Runs (angles in degrees, time in seconds):

  # Type    Start    End  Width  t~exp~   \w     \q     \k     \f   Frames
--------------------------------------------------------------------------
  1  \w     13.00  40.00   0.50    0.05    --   -1.41  38.00 -90.00   54
  2  \w     30.00  73.00   0.50    0.05    --   -1.41  19.00-165.00   86
  3  \w     69.00 127.00   0.50    0.05    --   72.34  19.00-165.00  116
  4  \w     26.00 111.00   0.50    0.05    --   72.34-125.00  30.00  170
  5  \w     13.00  39.00   0.50    0.05    --   72.34 -38.00-150.00   52
  6  \w      8.00  65.00   0.50    0.05    --   72.34 -57.00-150.00  114
  7  \w     -3.00  25.00   0.50    0.05    --   72.34 -19.00-120.00   56
  8  \w     -3.00  23.00   0.50    0.05    --   72.34 -19.00 -90.00   52
  9  \w      1.00  26.00   0.50    0.05    --   72.34 -19.00  26.00   50
 10  \w     -1.00  26.00   0.50    0.05    --   72.34 -19.00  60.00   54
 11  \w    -73.00 -11.00   0.50    0.05    --   -1.41 -19.00  26.00  124
 12  \w    -43.00  -5.00   0.50    0.05    --  -75.15  38.00 150.00   76
 13  \w    -33.00  -8.00   0.50    0.05    --  -75.15  77.00   0.00   50
 14  \w    -66.00 -38.00   0.50    0.05    --  -75.15  57.00 -30.00   56
 15  \w    -75.00 -26.00   0.50    0.05    --  -75.15 125.00 -90.00   98
 16  \w    -16.00  14.00   0.50    0.05    --   -1.41  19.00-165.00   60
 17  \w    -26.00  -1.00   0.50    0.05    --  -75.15  19.00-165.00   50
 18  \w    -99.00 -57.00   0.50    0.05    --  -75.15  77.00   0.00   84
 19  \w   -150.00 -60.00   0.50    0.05    --  -75.15 -19.00  26.00  180
;
_diffrn_measurement_device 'four-circle diffractometer'
_diffrn_measurement_device_type 'ROD, Synergy Custom system, HyPix'
_diffrn_measurement_method '\w scans'
_diffrn_orient_matrix_type 'CrysAlisPro convention (1999,Acta A55,543-557)'
_diffrn_orient_matrix_UB_11 0.0113611000
_diffrn_orient_matrix_UB_12 -0.0109315000
_diffrn_orient_matrix_UB_13 0.0814894000
_diffrn_orient_matrix_UB_21 -0.1154638000
_diffrn_orient_matrix_UB_22 0.0282306000
_diffrn_orient_matrix_UB_23 0.0002201000
_diffrn_orient_matrix_UB_31 -0.0292804000
_diffrn_orient_matrix_UB_32 -0.1157366000
_diffrn_orient_matrix_UB_33 -0.0076319000
_diffrn_radiation_monochromator mirror
_diffrn_radiation_probe x-ray
_diffrn_radiation_type GaK\a
_diffrn_radiation_wavelength 1.3405
_diffrn_reflns_av_R_equivalents 0.0313
_diffrn_reflns_av_unetI/netI 0.0289
_diffrn_reflns_Laue_measured_fraction_full 0.998
_diffrn_reflns_Laue_measured_fraction_max 0.973
_diffrn_reflns_limit_h_max 14
_diffrn_reflns_limit_h_min -14
_diffrn_reflns_limit_k_max 6
_diffrn_reflns_limit_k_min -14
_diffrn_reflns_limit_l_max 21
_diffrn_reflns_limit_l_min -21
_diffrn_reflns_number 16267
_diffrn_reflns_point_group_measured_fraction_full 0.998
_diffrn_reflns_point_group_measured_fraction_max 0.973
_diffrn_reflns_theta_full 53.543
_diffrn_reflns_theta_max 60.644
_diffrn_reflns_theta_min 3.432
_diffrn_source 'micro-focus metaljet'
_exptl_absorpt_coefficient_mu 2.915
_exptl_absorpt_correction_T_max 1.00000
_exptl_absorpt_correction_T_min 0.78694
_exptl_absorpt_correction_type multi-scan
_exptl_absorpt_process_details
;
CrysAlisPro 1.171.40.59a (Rigaku Oxford Diffraction, 2019)
Empirical absorption correction using spherical harmonics,
 implemented in SCALE3 ABSPACK scaling algorithm.
;
_exptl_crystal_density_diffrn 1.508
_exptl_crystal_description Prism
_exptl_crystal_F_000 976
_refine_diff_density_max 0.614
_refine_diff_density_min -0.424
_refine_diff_density_rms 0.050
_refine_ls_extinction_coef 0.0008(2)
_refine_ls_extinction_expression Fc^*^=kFc[1+0.001xFc^2^\l^3^/sin(2\q)]^-1/4^
_refine_ls_extinction_method SHELXL
_refine_ls_goodness_of_fit_ref 1.099
_refine_ls_hydrogen_treatment constr
_refine_ls_matrix_type full
_refine_ls_number_parameters 263
_refine_ls_number_reflns 4618
_refine_ls_number_restraints 0
_refine_ls_restrained_S_all 1.099
_refine_ls_R_factor_all 0.0442
_refine_ls_R_factor_gt 0.0379
_refine_ls_shift/su_max 0.001
_refine_ls_shift/su_mean 0.000
_refine_ls_structure_factor_coef Fsqd
_refine_ls_weighting_details 'w=1/[\s^2^(Fo^2^)+(0.0500P)^2^+0.6156P] where P=(Fo^2^+2Fc^2^)/3'
_refine_ls_weighting_scheme calc
_refine_ls_wR_factor_gt 0.1030
_refine_ls_wR_factor_ref 0.1071
_reflns_Friedel_coverage 0.000
_reflns_number_gt 3925
_reflns_number_total 4618
_reflns_threshold_expression 'I > 2\s(I)'
_cod_data_source_file jo0c00051_si_002.cif
_cod_data_source_block 3H
_cod_depositor_comments 'Adding full bibliography for 4038227--4038237.cif.'
_cod_original_cell_volume 2063.62(6)
_cod_database_code 4038237
_shelxl_version_number 2014/6
_chemical_oxdiff_formula CHONS
_shelx_space_group_comment
;
The symmetry employed for this shelxl refinement is uniquely defined
by the following loop, which should always be used as a source of
symmetry information in preference to the above space-group names.
They are only intended as comments.
;
_diffrn_oxdiff_digest_frames
;
018df00bc72fc6398b55aa6ab3b922da4a015821351
;
_reflns_odcompleteness_completeness 99.75
_reflns_odcompleteness_iscentric 1
_reflns_odcompleteness_theta 56.82
_olex2_refinement_description
;
1. Fixed Uiso
 At 1.2 times of:
  All C(H) groups, All C(H,H) groups
2.a Ternary CH refined with riding coordinates:
 C10(H10), C16(H16)
2.b Secondary CH2 refined with riding coordinates:
 C4(H4A,H4B), C5(H5A,H5B), C14(H14A,H14B), C13(H13A,H13B), C12(H12A,H12B)
2.c Aromatic/amide H refined with riding coordinates:
 C22(H22), C21(H21), C25(H25), C24(H24), C20(H20), C18(H18), C23(H23), C19(H19)
;
_olex2_submission_special_instructions 'No special instructions were received'
_oxdiff_exptl_absorpt_empirical_details
;
Empirical correction (ABSPACK) includes:
- Absorption correction using spherical harmonics
- Frame scaling
;
_oxdiff_exptl_absorpt_empirical_full_max 1.856
_oxdiff_exptl_absorpt_empirical_full_min 0.559

loop_
_space_group_symop_operation_xyz
'x, y, z'
'-x, y+1/2, -z+1/2'
'-x, -y, -z'
'x, -y-1/2, z-1/2'

loop_
_atom_site_label
_atom_site_type_symbol
_atom_site_fract_x
_atom_site_fract_y
_atom_site_fract_z
_atom_site_U_iso_or_equiv
_atom_site_adp_type
_atom_site_occupancy
_atom_site_site_symmetry_order
_atom_site_calc_flag
_atom_site_refinement_flags_posn
_atom_site_refinement_flags_adp
_atom_site_refinement_flags_occupancy
_atom_site_disorder_assembly
_atom_site_disorder_group
S7 S 0.57492(4) 0.32428(4) 0.69504(3) 0.03768(13) Uani 1 1 d . . . . .
S2 S 0.07620(4) 0.23955(4) 0.61800(3) 0.04395(15) Uani 1 1 d . . . . .
S15 S 0.26851(5) 0.51416(5) 0.72185(3) 0.04846(15) Uani 1 1 d . . . . .
S11 S 0.38394(5) 0.25467(5) 0.88993(4) 0.05523(17) Uani 1 1 d . . . . .
O28 O 0.62119(14) 0.23809(13) 0.64238(9) 0.0505(4) Uani 1 1 d . . . . .
O29 O 0.54342(13) 0.43714(13) 0.65759(9) 0.0512(4) Uani 1 1 d . . . . .
O26 O 0.06746(14) 0.17334(14) 0.54297(11) 0.0600(4) Uani 1 1 d . . . . .
N6 N 0.46228(14) 0.26814(13) 0.73861(10) 0.0386(3) Uani 1 1 d . . . . .
O27 O 0.05397(16) 0.17286(15) 0.68861(12) 0.0687(5) Uani 1 1 d . . . . .
N3 N 0.20540(14) 0.30927(15) 0.63357(11) 0.0430(4) Uani 1 1 d . . . . .
C8 C 0.66611(17) 0.34247(16) 0.78695(12) 0.0378(4) Uani 1 1 d . . . . .
C9 C 0.61545(17) 0.28914(17) 0.84999(12) 0.0403(4) Uani 1 1 d . . . . .
C1 C -0.00655(17) 0.37109(18) 0.60863(12) 0.0413(4) Uani 1 1 d . . . . .
C17 C 0.06747(18) 0.46887(18) 0.61510(12) 0.0425(4) Uani 1 1 d . . . . .
C10 C 0.49823(18) 0.22871(17) 0.82361(13) 0.0422(4) Uani 1 1 d . . . . .
H10 H 0.5129 0.1425 0.8225 0.051 Uiso 1 1 calc R . . . .
C16 C 0.19836(17) 0.43951(17) 0.63092(12) 0.0415(4) Uani 1 1 d . . . . .
H16 H 0.2372 0.4672 0.5841 0.050 Uiso 1 1 calc R . . . .
C22 C 0.77573(18) 0.40104(18) 0.79802(14) 0.0460(5) Uani 1 1 d . . . . .
H22 H 0.8076 0.4373 0.7545 0.055 Uiso 1 1 calc R . . . .
C21 C -0.13020(18) 0.3804(2) 0.59583(13) 0.0500(5) Uani 1 1 d . . . . .
H21 H -0.1787 0.3130 0.5927 0.060 Uiso 1 1 calc R . . . .
C25 C 0.6758(2) 0.2941(2) 0.92833(13) 0.0505(5) Uani 1 1 d . . . . .
H25 H 0.6431 0.2599 0.9722 0.061 Uiso 1 1 calc R . . . .
C4 C 0.31190(18) 0.2443(2) 0.61518(13) 0.0478(5) Uani 1 1 d . . . . .
H4A H 0.3638 0.2993 0.5905 0.057 Uiso 1 1 calc R . . . .
H4B H 0.2876 0.1829 0.5751 0.057 Uiso 1 1 calc R . . . .
C24 C 0.7854(2) 0.3507(2) 0.94004(14) 0.0526(5) Uani 1 1 d . . . . .
H24 H 0.8265 0.3535 0.9923 0.063 Uiso 1 1 calc R . . . .
C5 C 0.38277(18) 0.18597(18) 0.68853(14) 0.0482(5) Uani 1 1 d . . . . .
H5A H 0.3274 0.1508 0.7226 0.058 Uiso 1 1 calc R . . . .
H5B H 0.4304 0.1218 0.6694 0.058 Uiso 1 1 calc R . . . .
C14 C 0.18746(19) 0.4464(2) 0.79860(14) 0.0505(5) Uani 1 1 d . . . . .
H14A H 0.1082 0.4811 0.7959 0.061 Uiso 1 1 calc R . . . .
H14B H 0.1788 0.3614 0.7882 0.061 Uiso 1 1 calc R . . . .
C20 C -0.1781(2) 0.4939(2) 0.58803(14) 0.0579(6) Uani 1 1 d . . . . .
H20 H -0.2604 0.5037 0.5783 0.069 Uiso 1 1 calc R . . . .
C13 C 0.2537(2) 0.4665(2) 0.88308(14) 0.0542(5) Uani 1 1 d . . . . .
H13A H 0.2080 0.4303 0.9231 0.065 Uiso 1 1 calc R . . . .
H13B H 0.2572 0.5517 0.8938 0.065 Uiso 1 1 calc R . . . .
C18 C 0.0178(2) 0.5825(2) 0.60846(15) 0.0557(6) Uani 1 1 d . . . . .
H18 H 0.0662 0.6500 0.6133 0.067 Uiso 1 1 calc R . . . .
C23 C 0.83523(19) 0.40322(19) 0.87604(14) 0.0507(5) Uani 1 1 d . . . . .
H23 H 0.9094 0.4403 0.8856 0.061 Uiso 1 1 calc R . . . .
C19 C -0.1046(2) 0.5931(2) 0.59457(16) 0.0625(6) Uani 1 1 d . . . . .
H19 H -0.1387 0.6688 0.5895 0.075 Uiso 1 1 calc R . . . .
C12 C 0.3798(2) 0.4168(2) 0.89536(14) 0.0548(5) Uani 1 1 d . . . . .
H12A H 0.4182 0.4423 0.9483 0.066 Uiso 1 1 calc R . . . .
H12B H 0.4250 0.4497 0.8539 0.066 Uiso 1 1 calc R . . . .

loop_
_atom_site_aniso_label
_atom_site_aniso_U_11
_atom_site_aniso_U_22
_atom_site_aniso_U_33
_atom_site_aniso_U_23
_atom_site_aniso_U_13
_atom_site_aniso_U_12
S7 0.0357(2) 0.0385(2) 0.0388(2) 0.00088(18) 0.00391(18) 0.00001(17)
S2 0.0366(3) 0.0413(3) 0.0533(3) -0.0009(2) 0.0022(2) -0.00322(18)
S15 0.0477(3) 0.0483(3) 0.0501(3) -0.0068(2) 0.0088(2) -0.0131(2)
S11 0.0499(3) 0.0592(3) 0.0595(4) 0.0112(3) 0.0187(3) -0.0082(2)
O28 0.0480(8) 0.0568(9) 0.0471(8) -0.0117(7) 0.0070(7) 0.0048(6)
O29 0.0514(8) 0.0464(8) 0.0558(9) 0.0139(7) 0.0055(7) 0.0025(6)
O26 0.0495(9) 0.0574(9) 0.0700(11) -0.0228(8) -0.0069(8) -0.0001(7)
N6 0.0339(8) 0.0386(8) 0.0427(9) 0.0014(7) 0.0021(7) -0.0036(6)
O27 0.0643(11) 0.0635(10) 0.0798(13) 0.0256(9) 0.0152(9) -0.0052(8)
N3 0.0323(8) 0.0439(9) 0.0523(10) -0.0082(7) 0.0026(7) 0.0000(7)
C8 0.0365(9) 0.0376(9) 0.0394(10) -0.0012(8) 0.0041(8) -0.0002(7)
C9 0.0373(9) 0.0391(9) 0.0444(10) 0.0020(8) 0.0044(8) 0.0028(8)
C1 0.0375(10) 0.0466(10) 0.0404(10) -0.0004(8) 0.0062(8) 0.0014(8)
C17 0.0420(10) 0.0456(10) 0.0406(10) 0.0018(8) 0.0078(8) 0.0004(8)
C10 0.0409(10) 0.0386(9) 0.0474(11) 0.0070(8) 0.0061(9) -0.0004(8)
C16 0.0392(10) 0.0438(10) 0.0420(10) -0.0008(8) 0.0070(8) -0.0052(8)
C22 0.0415(10) 0.0462(11) 0.0504(12) -0.0018(9) 0.0063(9) -0.0061(8)
C21 0.0376(10) 0.0660(13) 0.0473(12) -0.0011(10) 0.0092(9) -0.0012(9)
C25 0.0525(12) 0.0595(12) 0.0391(11) 0.0061(9) 0.0039(9) 0.0059(10)
C4 0.0365(10) 0.0598(13) 0.0468(11) -0.0154(9) 0.0036(9) 0.0009(9)
C24 0.0501(12) 0.0599(13) 0.0448(12) -0.0096(10) -0.0074(10) 0.0063(10)
C5 0.0388(10) 0.0411(10) 0.0630(13) -0.0092(10) -0.0012(9) -0.0018(8)
C14 0.0438(11) 0.0570(12) 0.0528(12) -0.0051(10) 0.0150(10) -0.0037(9)
C20 0.0447(12) 0.0804(16) 0.0502(13) 0.0069(11) 0.0126(10) 0.0179(11)
C13 0.0595(13) 0.0566(12) 0.0500(12) -0.0105(10) 0.0216(11) -0.0041(10)
C18 0.0596(14) 0.0455(11) 0.0640(14) 0.0082(10) 0.0154(11) 0.0028(10)
C23 0.0416(11) 0.0495(11) 0.0592(13) -0.0087(10) -0.0020(10) -0.0026(9)
C19 0.0629(15) 0.0619(14) 0.0651(15) 0.0137(12) 0.0179(12) 0.0212(12)
C12 0.0536(13) 0.0613(13) 0.0494(12) -0.0087(10) 0.0058(10) -0.0120(10)

loop_
_atom_type_symbol
_atom_type_description
_atom_type_scat_dispersion_real
_atom_type_scat_dispersion_imag
_atom_type_scat_source
C C 0.0147 0.0070 'International Tables Vol C Tables 4.2.6.8 and 6.1.1.4'
H H 0.0000 0.0000 'International Tables Vol C Tables 4.2.6.8 and 6.1.1.4'
N N 0.0253 0.0135 'International Tables Vol C Tables 4.2.6.8 and 6.1.1.4'
O O 0.0412 0.0250 'International Tables Vol C Tables 4.2.6.8 and 6.1.1.4'
S S 0.2922 0.4242 'International Tables Vol C Tables 4.2.6.8 and 6.1.1.4'

loop_
_geom_angle_atom_site_label_1
_geom_angle_atom_site_label_2
_geom_angle_atom_site_label_3
_geom_angle
_geom_angle_site_symmetry_1
_geom_angle_site_symmetry_3
_geom_angle_publ_flag
O28 S7 N6 110.93(9) . . ?
O28 S7 C8 112.62(9) . . ?
O29 S7 O28 114.99(10) . . ?
O29 S7 N6 110.96(8) . . ?
O29 S7 C8 111.30(9) . . ?
N6 S7 C8 94.21(9) . . ?
O26 S2 N3 110.56(10) . . ?
O26 S2 C1 112.20(10) . . ?
O27 S2 O26 115.46(11) . . ?
O27 S2 N3 110.86(10) . . ?
O27 S2 C1 111.86(10) . . ?
N3 S2 C1 93.89(9) . . ?
C14 S15 C16 100.15(10) . . ?
C10 S11 C12 102.39(10) . . ?
C10 N6 S7 112.57(12) . . ?
C5 N6 S7 116.36(14) . . ?
C5 N6 C10 115.28(15) . . ?
C16 N3 S2 115.13(13) . . ?
C16 N3 C4 122.20(16) . . ?
C4 N3 S2 117.61(13) . . ?
C9 C8 S7 110.49(14) . . ?
C9 C8 C22 122.97(19) . . ?
C22 C8 S7 126.55(16) . . ?
C8 C9 C10 113.84(18) . . ?
C8 C9 C25 118.78(19) . . ?
C25 C9 C10 127.37(19) . . ?
C17 C1 S2 110.68(15) . . ?
C17 C1 C21 122.79(19) . . ?
C21 C1 S2 126.52(17) . . ?
C1 C17 C16 114.46(17) . . ?
C1 C17 C18 119.3(2) . . ?
C18 C17 C16 126.28(19) . . ?
S11 C10 H10 107.7 . . ?
N6 C10 S11 112.79(13) . . ?
N6 C10 C9 105.97(15) . . ?
N6 C10 H10 107.7 . . ?
C9 C10 S11 114.65(15) . . ?
C9 C10 H10 107.7 . . ?
S15 C16 H16 108.2 . . ?
N3 C16 S15 114.72(14) . . ?
N3 C16 C17 105.79(15) . . ?
N3 C16 H16 108.2 . . ?
C17 C16 S15 111.57(14) . . ?
C17 C16 H16 108.2 . . ?
C8 C22 H22 121.3 . . ?
C23 C22 C8 117.4(2) . . ?
C23 C22 H22 121.3 . . ?
C1 C21 H21 121.4 . . ?
C20 C21 C1 117.3(2) . . ?
C20 C21 H21 121.4 . . ?
C9 C25 H25 120.6 . . ?
C24 C25 C9 118.9(2) . . ?
C24 C25 H25 120.6 . . ?
N3 C4 H4A 108.6 . . ?
N3 C4 H4B 108.6 . . ?
N3 C4 C5 114.73(18) . . ?
H4A C4 H4B 107.6 . . ?
C5 C4 H4A 108.6 . . ?
C5 C4 H4B 108.6 . . ?
C25 C24 H24 119.2 . . ?
C25 C24 C23 121.6(2) . . ?
C23 C24 H24 119.2 . . ?
N6 C5 C4 114.11(17) . . ?
N6 C5 H5A 108.7 . . ?
N6 C5 H5B 108.7 . . ?
C4 C5 H5A 108.7 . . ?
C4 C5 H5B 108.7 . . ?
H5A C5 H5B 107.6 . . ?
S15 C14 H14A 109.6 . . ?
S15 C14 H14B 109.6 . . ?
H14A C14 H14B 108.2 . . ?
C13 C14 S15 110.11(15) . . ?
C13 C14 H14A 109.6 . . ?
C13 C14 H14B 109.6 . . ?
C21 C20 H20 119.7 . . ?
C21 C20 C19 120.5(2) . . ?
C19 C20 H20 119.7 . . ?
C14 C13 H13A 108.5 . . ?
C14 C13 H13B 108.5 . . ?
C14 C13 C12 114.97(18) . . ?
H13A C13 H13B 107.5 . . ?
C12 C13 H13A 108.5 . . ?
C12 C13 H13B 108.5 . . ?
C17 C18 H18 120.7 . . ?
C19 C18 C17 118.6(2) . . ?
C19 C18 H18 120.7 . . ?
C22 C23 C24 120.4(2) . . ?
C22 C23 H23 119.8 . . ?
C24 C23 H23 119.8 . . ?
C20 C19 H19 119.2 . . ?
C18 C19 C20 121.6(2) . . ?
C18 C19 H19 119.2 . . ?
S11 C12 H12A 109.0 . . ?
S11 C12 H12B 109.0 . . ?
C13 C12 S11 112.83(16) . . ?
C13 C12 H12A 109.0 . . ?
C13 C12 H12B 109.0 . . ?
H12A C12 H12B 107.8 . . ?

loop_
_geom_bond_atom_site_label_1
_geom_bond_atom_site_label_2
_geom_bond_distance
_geom_bond_site_symmetry_2
_geom_bond_publ_flag
S7 O28 1.4348(15) . ?
S7 O29 1.4327(14) . ?
S7 N6 1.6522(16) . ?
S7 C8 1.741(2) . ?
S2 O26 1.4343(16) . ?
S2 O27 1.4278(17) . ?
S2 N3 1.6460(16) . ?
S2 C1 1.741(2) . ?
S15 C16 1.815(2) . ?
S15 C14 1.809(2) . ?
S11 C10 1.805(2) . ?
S11 C12 1.819(2) . ?
N6 C10 1.479(3) . ?
N6 C5 1.470(2) . ?
N3 C16 1.461(2) . ?
N3 C4 1.465(2) . ?
C8 C9 1.377(3) . ?
C8 C22 1.392(3) . ?
C9 C10 1.503(3) . ?
C9 C25 1.389(3) . ?
C1 C17 1.373(3) . ?
C1 C21 1.389(3) . ?
C17 C16 1.504(3) . ?
C17 C18 1.389(3) . ?
C10 H10 0.9800 . ?
C16 H16 0.9800 . ?
C22 H22 0.9300 . ?
C22 C23 1.379(3) . ?
C21 H21 0.9300 . ?
C21 C20 1.381(3) . ?
C25 H25 0.9300 . ?
C25 C24 1.381(3) . ?
C4 H4A 0.9700 . ?
C4 H4B 0.9700 . ?
C4 C5 1.517(3) . ?
C24 H24 0.9300 . ?
C24 C23 1.381(3) . ?
C5 H5A 0.9700 . ?
C5 H5B 0.9700 . ?
C14 H14A 0.9700 . ?
C14 H14B 0.9700 . ?
C14 C13 1.517(3) . ?
C20 H20 0.9300 . ?
C20 C19 1.382(4) . ?
C13 H13A 0.9700 . ?
C13 H13B 0.9700 . ?
C13 C12 1.518(3) . ?
C18 H18 0.9300 . ?
C18 C19 1.378(3) . ?
C23 H23 0.9300 . ?
C19 H19 0.9300 . ?
C12 H12A 0.9700 . ?
C12 H12B 0.9700 . ?

loop_
_geom_torsion_atom_site_label_1
_geom_torsion_atom_site_label_2
_geom_torsion_atom_site_label_3
_geom_torsion_atom_site_label_4
_geom_torsion
_geom_torsion_site_symmetry_1
_geom_torsion_site_symmetry_2
_geom_torsion_site_symmetry_3
_geom_torsion_site_symmetry_4
_geom_torsion_publ_flag
S7 N6 C10 S11 144.12(11) . . . . ?
S7 N6 C10 C9 17.90(18) . . . . ?
S7 N6 C5 C4 -66.2(2) . . . . ?
S7 C8 C9 C10 0.9(2) . . . . ?
S7 C8 C9 C25 179.79(16) . . . . ?
S7 C8 C22 C23 -178.64(16) . . . . ?
S2 N3 C16 S15 124.27(13) . . . . ?
S2 N3 C16 C17 0.8(2) . . . . ?
S2 N3 C4 C5 -97.24(19) . . . . ?
S2 C1 C17 C16 -1.8(2) . . . . ?
S2 C1 C17 C18 179.44(17) . . . . ?
S2 C1 C21 C20 -178.35(17) . . . . ?
S15 C14 C13 C12 -59.0(2) . . . . ?
O28 S7 N6 C10 100.34(14) . . . . ?
O28 S7 N6 C5 -35.88(16) . . . . ?
O28 S7 C8 C9 -106.13(15) . . . . ?
O28 S7 C8 C22 73.4(2) . . . . ?
O29 S7 N6 C10 -130.55(13) . . . . ?
O29 S7 N6 C5 93.22(15) . . . . ?
O29 S7 C8 C9 123.06(14) . . . . ?
O29 S7 C8 C22 -57.4(2) . . . . ?
O26 S2 N3 C16 113.86(15) . . . . ?
O26 S2 N3 C4 -41.58(18) . . . . ?
O26 S2 C1 C17 -112.14(16) . . . . ?
O26 S2 C1 C21 67.5(2) . . . . ?
N6 S7 C8 C9 8.62(15) . . . . ?
N6 S7 C8 C22 -171.84(18) . . . . ?
O27 S2 N3 C16 -116.77(15) . . . . ?
O27 S2 N3 C4 87.79(18) . . . . ?
O27 S2 C1 C17 116.26(16) . . . . ?
O27 S2 C1 C21 -64.1(2) . . . . ?
N3 S2 C1 C17 1.94(16) . . . . ?
N3 S2 C1 C21 -178.4(2) . . . . ?
N3 C4 C5 N6 -80.5(2) . . . . ?
C8 S7 N6 C10 -15.83(14) . . . . ?
C8 S7 N6 C5 -152.06(14) . . . . ?
C8 C9 C10 S11 -136.59(15) . . . . ?
C8 C9 C10 N6 -11.5(2) . . . . ?
C8 C9 C25 C24 -1.0(3) . . . . ?
C8 C22 C23 C24 -1.1(3) . . . . ?
C9 C8 C22 C23 0.8(3) . . . . ?
C9 C25 C24 C23 0.7(3) . . . . ?
C1 S2 N3 C16 -1.61(16) . . . . ?
C1 S2 N3 C4 -157.05(16) . . . . ?
C1 C17 C16 S15 -124.73(16) . . . . ?
C1 C17 C16 N3 0.7(2) . . . . ?
C1 C17 C18 C19 -0.7(3) . . . . ?
C1 C21 C20 C19 -1.3(3) . . . . ?
C17 C1 C21 C20 1.2(3) . . . . ?
C17 C18 C19 C20 0.6(4) . . . . ?
C10 S11 C12 C13 133.30(17) . . . . ?
C10 N6 C5 C4 158.76(17) . . . . ?
C10 C9 C25 C24 177.7(2) . . . . ?
C16 S15 C14 C13 163.31(16) . . . . ?
C16 N3 C4 C5 109.2(2) . . . . ?
C16 C17 C18 C19 -179.4(2) . . . . ?
C22 C8 C9 C10 -178.64(18) . . . . ?
C22 C8 C9 C25 0.2(3) . . . . ?
C21 C1 C17 C16 178.59(19) . . . . ?
C21 C1 C17 C18 -0.2(3) . . . . ?
C21 C20 C19 C18 0.4(4) . . . . ?
C25 C9 C10 S11 44.6(3) . . . . ?
C25 C9 C10 N6 169.7(2) . . . . ?
C25 C24 C23 C22 0.4(3) . . . . ?
C4 N3 C16 S15 -81.5(2) . . . . ?
C4 N3 C16 C17 155.04(18) . . . . ?
C5 N6 C10 S11 -79.16(18) . . . . ?
C5 N6 C10 C9 154.62(16) . . . . ?
C14 S15 C16 N3 -57.31(16) . . . . ?
C14 S15 C16 C17 62.97(16) . . . . ?
C14 C13 C12 S11 -65.7(2) . . . . ?
C18 C17 C16 S15 54.0(3) . . . . ?
C18 C17 C16 N3 179.3(2) . . . . ?
C12 S11 C10 N6 -67.79(15) . . . . ?
C12 S11 C10 C9 53.62(16) . . . . ?
